data_7718698
loop_
_publ_author_name
'Zhang, Jingli'
'Xu, Xingyu'
'Yan, Xiaoyu'

_publ_section_title
;
 Au-involving chalcogen bond in 4-(2-chalcophenyl)-1,2,3-triazolylidene
 Au(i) complexes: synthesis, characterization, and photophysical
 properties
;
_journal_issue 24
_journal_name_full 'Dalton Transactions'
_journal_page_first 9576
_journal_page_last 9583
_journal_paper_doi 10.1039/D4DT03508A
_journal_volume 54
_journal_year 2025
_chemical_formula_sum 'C34 H39 Au Cl N3 S'
_chemical_formula_weight 754.16
_space_group_crystal_system triclinic
_space_group_IT_number 2
_space_group_name_Hall '-P 1'
_space_group_name_H-M_alt 'P -1'
_atom_sites_solution_hydrogens geom
_atom_sites_solution_primary direct
_audit_creation_date
;
'Wed Jun 29 12:19:50 2022'
;
_audit_creation_method
;FinalCif V118 by Daniel Kratzert, Freiburg 2025,
https://dkratzert.de/finalcif.html
;
_audit_update_record
;
2025-03-04 deposited with the CCDC.	2025-05-15 downloaded from the CCDC.
;
_cell_angle_alpha 93.583(3)
_cell_angle_beta 107.583(4)
_cell_angle_gamma 111.135(4)
_cell_formula_units_Z 2
_cell_length_a 10.5521(4)
_cell_length_b 11.9537(5)
_cell_length_c 14.4742(6)
_cell_measurement_reflns_used 6355
_cell_measurement_temperature 117(2)
_cell_measurement_theta_max 25.5720
_cell_measurement_theta_min 3.0690
_cell_volume 1592.90(13)
_computing_cell_refinement
;
CrysAlisPro, Agilent Technologies,
Version 1.171.37.35 (release 13-08-2014 CrysAlis171 .NET)
(compiled Aug 13 2014,18:06:01)
;
_computing_data_collection
;
CrysAlisPro, Agilent Technologies,
Version 1.171.37.35 (release 13-08-2014 CrysAlis171 .NET)
(compiled Aug 13 2014,18:06:01)
;
_computing_data_reduction
;  CrysAlisPro, Agilent
Technologies,  Version
1.171.37.35 (release
13-08-2014 CrysAlis171 .NET)
(compiled Aug 13
2014,18:06:01)
;
_computing_structure_refinement 'SHELXL-2019/2 (Sheldrick, 2019)'
_computing_structure_solution 'SHELXS (G. Sheldrick)'
_diffrn_ambient_environment N~2~
_diffrn_ambient_temperature 117(2)
_diffrn_detector 'CCD plate'
_diffrn_detector_area_resol_mean 16.0971
_diffrn_detector_type Eos
_diffrn_measured_fraction_theta_full 0.998
_diffrn_measured_fraction_theta_max 0.995
_diffrn_measurement_details
;
#__ type_ start__ end____ width___ exp.time_
  1 omega   -1.00   83.00   1.0000    2.0000
omega____ theta____ kappa____ phi______ frames
    -       16.0852   57.0000   60.0000 84

#__ type_ start__ end____ width___ exp.time_
  2 omega   -3.00   78.00   1.0000    2.0000
omega____ theta____ kappa____ phi______ frames
    -       16.0852   37.0000  -90.0000 81

#__ type_ start__ end____ width___ exp.time_
  3 omega    2.00   83.00   1.0000    2.0000
omega____ theta____ kappa____ phi______ frames
    -       16.0852   57.0000  -30.0000 81

#__ type_ start__ end____ width___ exp.time_
  4 omega  -25.00   26.00   1.0000    2.0000
omega____ theta____ kappa____ phi______ frames
    -      -10.8508  -99.0000  120.0000 51

#__ type_ start__ end____ width___ exp.time_
  5 omega   14.00   55.00   1.0000    2.0000
omega____ theta____ kappa____ phi______ frames
    -       16.0852  -99.0000  -30.0000 41

#__ type_ start__ end____ width___ exp.time_
  6 omega  -11.00   63.00   1.0000    2.0000
omega____ theta____ kappa____ phi______ frames
    -       18.0000 -109.0000   80.5615 74

#__ type_ start__ end____ width___ exp.time_
  7 omega  -51.00   83.00   1.0000    2.0000
omega____ theta____ kappa____ phi______ frames
    -       16.0852    0.0000 -150.0000 134

#__ type_ start__ end____ width___ exp.time_
  8 omega  -29.00   55.00   1.0000    2.0000
omega____ theta____ kappa____ phi______ frames
    -       18.0000  -96.0000 -176.5392 84
;
_diffrn_measurement_device 'four-circle diffractometer'
_diffrn_measurement_device_type 'Xcalibur, Eos, Gemini'
_diffrn_orient_matrix_UB_11 -0.0016349000
_diffrn_orient_matrix_UB_12 -0.0379981000
_diffrn_orient_matrix_UB_13 -0.0403684000
_diffrn_orient_matrix_UB_21 -0.0420449000
_diffrn_orient_matrix_UB_22 -0.0523560000
_diffrn_orient_matrix_UB_23 0.0143277000
_diffrn_orient_matrix_UB_31 -0.0643595000
_diffrn_orient_matrix_UB_32 0.0042756000
_diffrn_orient_matrix_UB_33 -0.0301613000
_diffrn_radiation_monochromator graphite
_diffrn_radiation_probe x-ray
_diffrn_radiation_type MoK\a
_diffrn_radiation_wavelength 0.71073
_diffrn_reflns_av_R_equivalents 0.0605
_diffrn_reflns_av_sigmaI/netI 0.0997
_diffrn_reflns_av_unetI/netI 0.0711
_diffrn_reflns_Laue_measured_fraction_full 0.998
_diffrn_reflns_Laue_measured_fraction_max 0.995
_diffrn_reflns_limit_h_max 12
_diffrn_reflns_limit_h_min -13
_diffrn_reflns_limit_k_max 14
_diffrn_reflns_limit_k_min -14
_diffrn_reflns_limit_l_max 17
_diffrn_reflns_limit_l_min -17
_diffrn_reflns_number 20578
_diffrn_reflns_point_group_measured_fraction_full 0.998
_diffrn_reflns_point_group_measured_fraction_max 0.995
_diffrn_reflns_theta_full 25.242
_diffrn_reflns_theta_max 25.998
_diffrn_reflns_theta_min 2.926
_diffrn_source 'Enhance (Mo) X-ray Source'
_exptl_absorpt_coefficient_mu 4.794
_exptl_absorpt_correction_T_max 1.00000
_exptl_absorpt_correction_T_min 0.84427
_exptl_absorpt_correction_type multi-scan
_exptl_absorpt_process_details
;
CrysAlisPro, Agilent Technologies,
Version 1.171.37.35 (release 13-08-2014 CrysAlis171 .NET)
(compiled Aug 13 2014,18:06:01)
Empirical absorption correction using spherical harmonics,
 implemented in SCALE3 ABSPACK scaling algorithm.
;
_exptl_crystal_density_diffrn 1.572
_exptl_crystal_description block
_exptl_crystal_F_000 752
_exptl_crystal_size_max 0.380
_exptl_crystal_size_mid 0.330
_exptl_crystal_size_min 0.210
_refine_diff_density_max 1.345
_refine_diff_density_min -0.789
_refine_diff_density_rms 0.135
_refine_ls_extinction_method none
_refine_ls_goodness_of_fit_ref 1.029
_refine_ls_hydrogen_treatment constr
_refine_ls_matrix_type full
_refine_ls_number_parameters 412
_refine_ls_number_reflns 6232
_refine_ls_number_restraints 293
_refine_ls_restrained_S_all 1.011
_refine_ls_R_factor_all 0.0450
_refine_ls_R_factor_gt 0.0368
_refine_ls_shift/su_max 0.001
_refine_ls_shift/su_mean 0.000
_refine_ls_structure_factor_coef Fsqd
_refine_ls_weighting_details 'w=1/[\s^2^(Fo^2^)+(0.0183P)^2^] where P=(Fo^2^+2Fc^2^)/3'
_refine_ls_weighting_scheme calc
_refine_ls_wR_factor_gt 0.0640
_refine_ls_wR_factor_ref 0.0686
_reflns_Friedel_coverage 0.000
_reflns_number_gt 5473
_reflns_number_total 6232
_reflns_threshold_expression 'I > 2\s(I)'
_cod_data_source_file d4dt03508a2.cif
_cod_data_source_block exp_8068
_cod_depositor_comments 'Adding full bibliography for 7718697--7718703.cif.'
_cod_original_cell_volume 1592.90(12)
_cod_database_code 7718698
_shelx_shelxl_version_number 2019/2
_cell_oxdiff_length_a 10.5521(4)
_cell_oxdiff_length_b 11.9537(5)
_cell_oxdiff_length_c 14.4742(6)
_cell_oxdiff_angle_alpha 93.583(3)
_cell_oxdiff_angle_beta 107.583(4)
_cell_oxdiff_angle_gamma 111.135(4)
_cell_oxdiff_volume 1592.91(11)
_cell_oxdiff_measurement_reflns_used 6355
_shelx_space_group_comment
;
The symmetry employed for this shelxl refinement is uniquely defined
by the following loop, which should always be used as a source of
symmetry information in preference to the above space-group names.
They are only intended as comments.
;
_shelx_estimated_absorpt_t_min 0.263
_shelx_estimated_absorpt_t_max 0.433

loop_
_space_group_symop_operation_xyz
'x, y, z'
'-x, -y, -z'

loop_
_atom_site_label
_atom_site_type_symbol
_atom_site_fract_x
_atom_site_fract_y
_atom_site_fract_z
_atom_site_U_iso_or_equiv
_atom_site_adp_type
_atom_site_occupancy
_atom_site_site_symmetry_order
_atom_site_calc_flag
_atom_site_refinement_flags_posn
_atom_site_refinement_flags_adp
_atom_site_refinement_flags_occupancy
_atom_site_disorder_assembly
_atom_site_disorder_group
Au1 Au 0.00821(2) 0.32210(2) 0.20092(2) 0.02318(7) Uani 1 1 d . . . . .
Cl1 Cl -0.21105(13) 0.19704(12) 0.20290(10) 0.0372(3) Uani 1 1 d . . . . .
C3 C 0.2816(4) 0.6358(4) 0.3128(3) 0.0229(10) Uani 1 1 d D U . . .
S1 S 0.3785(3) 0.7956(2) 0.32833(18) 0.0254(7) Uani 0.580(4) 1 d D U P A 1
C4 C 0.2081(11) 0.6110(9) 0.3658(8) 0.033(2) Uani 0.580(4) 1 d D U P A 1
H4 H 0.153021 0.528690 0.366968 0.040 Uiso 0.580(4) 1 calc R U P A 1
C6 C 0.2084(14) 0.7129(7) 0.4273(9) 0.027(2) Uani 0.580(4) 1 d DG U P A 1
C5 C 0.2967(14) 0.8213(10) 0.4093(9) 0.0215(18) Uani 0.580(4) 1 d DG U P A 1
C31 C 0.3165(12) 0.9329(7) 0.4591(8) 0.030(2) Uani 0.580(4) 1 d DG U P A 1
H31 H 0.376907 1.006967 0.446826 0.036 Uiso 0.580(4) 1 calc R U P A 1
C32 C 0.2479(11) 0.9362(6) 0.5269(7) 0.031(2) Uani 0.580(4) 1 d DG U P A 1
H32 H 0.261442 1.012520 0.560906 0.037 Uiso 0.580(4) 1 calc R U P A 1
C33 C 0.1596(11) 0.8279(7) 0.5448(7) 0.031(2) Uani 0.580(4) 1 d DG U P A 1
H33 H 0.112682 0.830131 0.591152 0.037 Uiso 0.580(4) 1 calc R U P A 1
C34 C 0.1398(13) 0.7162(6) 0.4950(8) 0.030(2) Uani 0.580(4) 1 d DG U P A 1
H34 H 0.079386 0.642189 0.507318 0.036 Uiso 0.580(4) 1 calc R U P A 1
S1A S 0.1572(4) 0.5680(3) 0.3755(3) 0.0259(10) Uani 0.420(4) 1 d D U P A 2
C4A C 0.3292(14) 0.7445(10) 0.3320(10) 0.0254(7) Uani 0.420(4) 1 d D U P A 2
H4A H 0.394194 0.792290 0.302579 0.031 Uiso 0.420(4) 1 calc R U P A 2
C6A C 0.286(2) 0.8030(12) 0.4016(12) 0.027(2) Uani 0.420(4) 1 d DG U P A 2
C5A C 0.197(2) 0.7118(9) 0.4362(13) 0.023(2) Uani 0.420(4) 1 d DG U P A 2
C31A C 0.1500(18) 0.7428(8) 0.5099(11) 0.032(3) Uani 0.420(4) 1 d DG U P A 2
H31A H 0.089364 0.680499 0.533608 0.038 Uiso 0.420(4) 1 calc R U P A 2
C32A C 0.1914(15) 0.8650(10) 0.5490(10) 0.029(3) Uani 0.420(4) 1 d DG U P A 2
H32A H 0.158988 0.886217 0.599405 0.035 Uiso 0.420(4) 1 calc R U P A 2
C33A C 0.2801(15) 0.9562(8) 0.5144(11) 0.024(3) Uani 0.420(4) 1 d DG U P A 2
H33A H 0.308405 1.039740 0.541130 0.029 Uiso 0.420(4) 1 calc R U P A 2
C34A C 0.3275(17) 0.9252(11) 0.4407(11) 0.031(3) Uani 0.420(4) 1 d DG U P A 2
H34A H 0.388199 0.987546 0.417058 0.037 Uiso 0.420(4) 1 calc R U P A 2
N1 N 0.2741(4) 0.3924(3) 0.1485(3) 0.0191(9) Uani 1 1 d . . . . .
N2 N 0.4033(4) 0.4762(3) 0.1572(3) 0.0201(9) Uani 1 1 d . . . . .
N3 N 0.4154(4) 0.5724(3) 0.2172(3) 0.0203(9) Uani 1 1 d . . . . .
C1 C 0.2014(5) 0.4280(4) 0.1992(3) 0.0205(11) Uani 1 1 d . . . . .
C2 C 0.2964(5) 0.5482(4) 0.2449(3) 0.0207(11) Uani 1 1 d . . . . .
C7 C 0.5498(5) 0.6790(4) 0.2472(3) 0.0221(11) Uani 1 1 d . . . . .
C8 C 0.6583(5) 0.6823(5) 0.3337(4) 0.0281(12) Uani 1 1 d . . . . .
C9 C 0.7886(5) 0.7852(5) 0.3612(4) 0.0335(13) Uani 1 1 d . . . . .
H9 H 0.866579 0.792540 0.418633 0.040 Uiso 1 1 calc R U . . .
C10 C 0.8059(5) 0.8758(5) 0.3069(4) 0.0345(14) Uani 1 1 d . . . . .
H10 H 0.895784 0.944764 0.327470 0.041 Uiso 1 1 calc R U . . .
C11 C 0.6955(5) 0.8690(4) 0.2227(4) 0.0285(12) Uani 1 1 d . . . . .
H11 H 0.709394 0.933637 0.186856 0.034 Uiso 1 1 calc R U . . .
C12 C 0.5640(5) 0.7676(4) 0.1905(4) 0.0250(11) Uani 1 1 d . . . . .
C13 C 0.2261(4) 0.2752(4) 0.0853(3) 0.0189(10) Uani 1 1 d . . . . .
C14 C 0.2555(4) 0.1832(4) 0.1292(3) 0.0233(11) Uani 1 1 d . . . . .
C15 C 0.2150(5) 0.0731(4) 0.0671(4) 0.0276(12) Uani 1 1 d . . . . .
H15 H 0.234119 0.008032 0.094089 0.033 Uiso 1 1 calc R U . . .
C16 C 0.1471(5) 0.0576(4) -0.0336(4) 0.0301(13) Uani 1 1 d . . . . .
H16 H 0.120458 -0.017859 -0.075240 0.036 Uiso 1 1 calc R U . . .
C17 C 0.1178(5) 0.1508(4) -0.0738(4) 0.0266(12) Uani 1 1 d . . . . .
H17 H 0.069746 0.138088 -0.143010 0.032 Uiso 1 1 calc R U . . .
C18 C 0.1571(4) 0.2629(4) -0.0154(3) 0.0234(11) Uani 1 1 d . . . . .
C19 C 0.1217(5) 0.3642(4) -0.0594(3) 0.0267(12) Uani 1 1 d . . . . .
H19 H 0.181768 0.441706 -0.009447 0.032 Uiso 1 1 calc R U . . .
C20 C 0.1565(6) 0.3838(5) -0.1531(4) 0.0440(15) Uani 1 1 d . . . . .
H20A H 0.089810 0.313438 -0.206330 0.066 Uiso 1 1 calc R U . . .
H20B H 0.256417 0.392588 -0.141323 0.066 Uiso 1 1 calc R U . . .
H20C H 0.145798 0.458028 -0.172184 0.066 Uiso 1 1 calc R U . . .
C21 C -0.0388(5) 0.3389(6) -0.0787(4) 0.0465(16) Uani 1 1 d . . . . .
H21A H -0.100471 0.265668 -0.130199 0.070 Uiso 1 1 calc R U . . .
H21B H -0.058283 0.408994 -0.100415 0.070 Uiso 1 1 calc R U . . .
H21C H -0.059727 0.326103 -0.017775 0.070 Uiso 1 1 calc R U . . .
C22 C 0.3232(5) 0.1958(4) 0.2408(4) 0.0280(12) Uani 1 1 d . . . . .
H22 H 0.351987 0.282560 0.271668 0.034 Uiso 1 1 calc R U . . .
C23 C 0.2111(5) 0.1155(5) 0.2803(4) 0.0396(14) Uani 1 1 d . . . . .
H23A H 0.185257 0.029358 0.254692 0.059 Uiso 1 1 calc R U . . .
H23B H 0.124377 0.133606 0.258955 0.059 Uiso 1 1 calc R U . . .
H23C H 0.251355 0.131689 0.352573 0.059 Uiso 1 1 calc R U . . .
C24 C 0.4596(5) 0.1694(5) 0.2700(4) 0.0432(15) Uani 1 1 d . . . . .
H24A H 0.433991 0.083342 0.244439 0.065 Uiso 1 1 calc R U . . .
H24B H 0.503751 0.186412 0.342206 0.065 Uiso 1 1 calc R U . . .
H24C H 0.528597 0.221500 0.242305 0.065 Uiso 1 1 calc R U . . .
C25 C 0.6388(5) 0.5818(5) 0.3921(4) 0.0325(13) Uani 1 1 d . . . . .
H25 H 0.533577 0.526348 0.366639 0.039 Uiso 1 1 calc R U . . .
C26 C 0.6799(6) 0.6316(6) 0.5021(4) 0.0499(16) Uani 1 1 d . . . . .
H26A H 0.659208 0.563362 0.537098 0.075 Uiso 1 1 calc R U . . .
H26B H 0.623196 0.678727 0.509474 0.075 Uiso 1 1 calc R U . . .
H26C H 0.783422 0.684590 0.529865 0.075 Uiso 1 1 calc R U . . .
C27 C 0.7218(6) 0.5066(5) 0.3764(4) 0.0466(16) Uani 1 1 d . . . . .
H27A H 0.825579 0.558882 0.399152 0.070 Uiso 1 1 calc R U . . .
H27B H 0.688174 0.471727 0.305939 0.070 Uiso 1 1 calc R U . . .
H27C H 0.705546 0.440416 0.413809 0.070 Uiso 1 1 calc R U . . .
C28 C 0.4423(5) 0.7533(4) 0.0947(4) 0.0271(12) Uani 1 1 d . . . . .
H28 H 0.348931 0.696532 0.099448 0.033 Uiso 1 1 calc R U . . .
C29 C 0.4292(6) 0.8750(5) 0.0782(4) 0.0481(16) Uani 1 1 d . . . . .
H29A H 0.421822 0.913635 0.137019 0.072 Uiso 1 1 calc R U . . .
H29B H 0.342422 0.859763 0.021032 0.072 Uiso 1 1 calc R U . . .
H29C H 0.515189 0.929336 0.066107 0.072 Uiso 1 1 calc R U . . .
C30 C 0.4639(5) 0.6958(5) 0.0071(4) 0.0365(14) Uani 1 1 d . . . . .
H30A H 0.555437 0.749371 0.001287 0.055 Uiso 1 1 calc R U . . .
H30B H 0.383476 0.684668 -0.053416 0.055 Uiso 1 1 calc R U . . .
H30C H 0.466690 0.616237 0.017028 0.055 Uiso 1 1 calc R U . . .

loop_
_atom_site_aniso_label
_atom_site_aniso_U_11
_atom_site_aniso_U_22
_atom_site_aniso_U_33
_atom_site_aniso_U_23
_atom_site_aniso_U_13
_atom_site_aniso_U_12
Au1 0.02652(12) 0.02121(12) 0.02528(12) 0.00522(8) 0.01154(8) 0.01116(9)
Cl1 0.0333(7) 0.0367(8) 0.0440(8) 0.0134(6) 0.0200(6) 0.0102(6)
C3 0.024(2) 0.037(3) 0.020(2) 0.016(2) 0.0146(18) 0.018(2)
S1 0.0382(15) 0.0201(14) 0.0232(10) 0.0023(11) 0.0145(10) 0.0146(11)
C4 0.037(4) 0.031(4) 0.030(4) 0.005(3) 0.008(3) 0.014(3)
C6 0.032(3) 0.027(3) 0.022(3) 0.004(3) 0.004(3) 0.018(3)
C5 0.032(3) 0.023(3) 0.015(3) 0.004(3) 0.009(3) 0.016(3)
C31 0.034(4) 0.029(4) 0.028(4) 0.002(3) 0.010(3) 0.016(3)
C32 0.038(4) 0.028(4) 0.029(4) -0.001(4) 0.015(3) 0.015(3)
C33 0.039(4) 0.032(5) 0.026(3) -0.001(4) 0.013(3) 0.018(4)
C34 0.034(4) 0.028(4) 0.026(4) -0.002(3) 0.007(3) 0.015(3)
S1A 0.035(2) 0.025(2) 0.0242(17) 0.0035(15) 0.0169(15) 0.0148(15)
C4A 0.0382(15) 0.0201(14) 0.0232(10) 0.0023(11) 0.0145(10) 0.0146(11)
C6A 0.035(4) 0.024(4) 0.023(4) 0.005(3) 0.005(3) 0.015(3)
C5A 0.029(3) 0.026(4) 0.021(4) 0.001(3) 0.010(3) 0.017(3)
C31A 0.038(4) 0.030(5) 0.026(4) 0.001(4) 0.008(4) 0.014(4)
C32A 0.034(5) 0.026(5) 0.027(4) -0.001(4) 0.011(4) 0.013(4)
C33A 0.035(5) 0.025(4) 0.024(4) 0.001(4) 0.018(4) 0.019(4)
C34A 0.034(4) 0.033(4) 0.028(5) 0.007(4) 0.013(4) 0.015(4)
N1 0.022(2) 0.015(2) 0.021(2) 0.0033(17) 0.0057(17) 0.0103(17)
N2 0.022(2) 0.017(2) 0.020(2) 0.0014(17) 0.0053(17) 0.0092(17)
N3 0.024(2) 0.015(2) 0.024(2) 0.0052(17) 0.0066(17) 0.0110(17)
C1 0.032(3) 0.022(3) 0.015(2) 0.007(2) 0.004(2) 0.022(2)
C2 0.030(3) 0.026(3) 0.017(2) 0.010(2) 0.010(2) 0.021(2)
C7 0.024(2) 0.013(2) 0.027(3) -0.005(2) 0.010(2) 0.006(2)
C8 0.032(3) 0.027(3) 0.025(3) -0.006(2) 0.008(2) 0.015(2)
C9 0.028(3) 0.029(3) 0.030(3) -0.010(3) 0.002(2) 0.005(2)
C10 0.024(3) 0.028(3) 0.047(3) -0.011(3) 0.014(3) 0.006(2)
C11 0.038(3) 0.020(3) 0.039(3) 0.007(2) 0.024(3) 0.015(2)
C12 0.033(3) 0.019(3) 0.031(3) 0.004(2) 0.019(2) 0.014(2)
C13 0.018(2) 0.017(3) 0.024(3) -0.003(2) 0.009(2) 0.010(2)
C14 0.018(2) 0.020(3) 0.032(3) -0.001(2) 0.011(2) 0.007(2)
C15 0.024(3) 0.019(3) 0.041(3) 0.004(2) 0.014(2) 0.008(2)
C16 0.028(3) 0.019(3) 0.036(3) -0.011(2) 0.012(2) 0.003(2)
C17 0.022(2) 0.028(3) 0.023(3) -0.003(2) 0.007(2) 0.005(2)
C18 0.020(2) 0.022(3) 0.030(3) 0.001(2) 0.010(2) 0.010(2)
C19 0.032(3) 0.026(3) 0.019(3) -0.001(2) 0.003(2) 0.015(2)
C20 0.066(4) 0.041(4) 0.036(3) 0.013(3) 0.023(3) 0.028(3)
C21 0.040(3) 0.063(4) 0.049(4) 0.019(3) 0.013(3) 0.035(3)
C22 0.036(3) 0.019(3) 0.032(3) 0.004(2) 0.012(2) 0.014(2)
C23 0.044(3) 0.040(4) 0.033(3) 0.007(3) 0.009(3) 0.019(3)
C24 0.038(3) 0.044(4) 0.045(3) 0.003(3) 0.007(3) 0.020(3)
C25 0.030(3) 0.030(3) 0.029(3) 0.003(2) 0.002(2) 0.009(2)
C26 0.070(4) 0.053(4) 0.031(3) 0.013(3) 0.017(3) 0.029(3)
C27 0.060(4) 0.036(4) 0.043(4) 0.008(3) 0.010(3) 0.025(3)
C28 0.035(3) 0.023(3) 0.035(3) 0.015(2) 0.020(2) 0.018(2)
C29 0.069(4) 0.040(4) 0.044(4) 0.011(3) 0.016(3) 0.034(3)
C30 0.036(3) 0.037(3) 0.034(3) 0.000(3) 0.009(2) 0.015(3)

loop_
_atom_type_symbol
_atom_type_description
_atom_type_scat_dispersion_real
_atom_type_scat_dispersion_imag
_atom_type_scat_source
C C 0.0033 0.0016 'International Tables Vol C Tables 4.2.6.8 and 6.1.1.4'
H H 0.0000 0.0000 'International Tables Vol C Tables 4.2.6.8 and 6.1.1.4'
Au Au -2.0133 8.8022 'International Tables Vol C Tables 4.2.6.8 and 6.1.1.4'
Cl Cl 0.1484 0.1585 'International Tables Vol C Tables 4.2.6.8 and 6.1.1.4'
N N 0.0061 0.0033 'International Tables Vol C Tables 4.2.6.8 and 6.1.1.4'
S S 0.1246 0.1234 'International Tables Vol C Tables 4.2.6.8 and 6.1.1.4'

loop_
_geom_angle_atom_site_label_1
_geom_angle_atom_site_label_2
_geom_angle_atom_site_label_3
_geom_angle
_geom_angle_site_symmetry_1
_geom_angle_site_symmetry_3
_geom_angle_publ_flag
C1 Au1 Cl1 178.58(13) . . ?
C4A C3 C2 133.4(7) . . ?
C4 C3 C2 126.6(6) . . ?
C4 C3 S1 112.0(6) . . ?
C2 C3 S1 121.3(3) . . ?
C4A C3 S1A 111.5(6) . . ?
C2 C3 S1A 115.0(3) . . ?
C5 S1 C3 90.0(4) . . ?
C3 C4 C6 117.5(9) . . ?
C3 C4 H4 121.2 . . ?
C6 C4 H4 121.2 . . ?
C5 C6 C34 120.0 . . ?
C5 C6 C4 108.2(8) . . ?
C34 C6 C4 131.8(8) . . ?
C31 C5 C6 120.0 . . ?
C31 C5 S1 127.8(6) . . ?
C6 C5 S1 112.1(6) . . ?
C5 C31 C32 120.0 . . ?
C5 C31 H31 120.0 . . ?
C32 C31 H31 120.0 . . ?
C33 C32 C31 120.0 . . ?
C33 C32 H32 120.0 . . ?
C31 C32 H32 120.0 . . ?
C34 C33 C32 120.0 . . ?
C34 C33 H33 120.0 . . ?
C32 C33 H33 120.0 . . ?
C33 C34 C6 120.0 . . ?
C33 C34 H34 120.0 . . ?
C6 C34 H34 120.0 . . ?
C5A S1A C3 89.3(5) . . ?
C3 C4A C6A 118.8(10) . . ?
C3 C4A H4A 120.6 . . ?
C6A C4A H4A 120.6 . . ?
C5A C6A C34A 120.0 . . ?
C5A C6A C4A 108.0(10) . . ?
C34A C6A C4A 131.8(9) . . ?
C6A C5A C31A 120.0 . . ?
C6A C5A S1A 111.9(8) . . ?
C31A C5A S1A 128.1(8) . . ?
C32A C31A C5A 120.0 . . ?
C32A C31A H31A 120.0 . . ?
C5A C31A H31A 120.0 . . ?
C31A C32A C33A 120.0 . . ?
C31A C32A H32A 120.0 . . ?
C33A C32A H32A 120.0 . . ?
C34A C33A C32A 120.0 . . ?
C34A C33A H33A 120.0 . . ?
C32A C33A H33A 120.0 . . ?
C33A C34A C6A 120.0 . . ?
C33A C34A H34A 120.0 . . ?
C6A C34A H34A 120.0 . . ?
N2 N1 C1 115.6(3) . . ?
N2 N1 C13 116.9(4) . . ?
C1 N1 C13 127.5(4) . . ?
N1 N2 N3 102.9(3) . . ?
N2 N3 C2 112.1(4) . . ?
N2 N3 C7 117.3(4) . . ?
C2 N3 C7 130.4(4) . . ?
N1 C1 C2 102.8(4) . . ?
N1 C1 Au1 124.4(3) . . ?
C2 C1 Au1 132.8(3) . . ?
N3 C2 C1 106.6(4) . . ?
N3 C2 C3 124.0(4) . . ?
C1 C2 C3 129.3(4) . . ?
C12 C7 C8 125.0(4) . . ?
C12 C7 N3 119.1(4) . . ?
C8 C7 N3 115.8(4) . . ?
C9 C8 C7 115.3(5) . . ?
C9 C8 C25 121.6(4) . . ?
C7 C8 C25 123.1(4) . . ?
C10 C9 C8 121.2(5) . . ?
C10 C9 H9 119.4 . . ?
C8 C9 H9 119.4 . . ?
C9 C10 C11 121.4(5) . . ?
C9 C10 H10 119.3 . . ?
C11 C10 H10 119.3 . . ?
C10 C11 C12 120.1(5) . . ?
C10 C11 H11 119.9 . . ?
C12 C11 H11 119.9 . . ?
C7 C12 C11 117.0(4) . . ?
C7 C12 C28 121.3(4) . . ?
C11 C12 C28 121.7(5) . . ?
C14 C13 C18 124.2(4) . . ?
C14 C13 N1 117.7(4) . . ?
C18 C13 N1 118.1(4) . . ?
C13 C14 C15 117.0(4) . . ?
C13 C14 C22 123.3(4) . . ?
C15 C14 C22 119.6(4) . . ?
C16 C15 C14 120.6(5) . . ?
C16 C15 H15 119.7 . . ?
C14 C15 H15 119.7 . . ?
C17 C16 C15 120.4(4) . . ?
C17 C16 H16 119.8 . . ?
C15 C16 H16 119.8 . . ?
C16 C17 C18 121.4(4) . . ?
C16 C17 H17 119.3 . . ?
C18 C17 H17 119.3 . . ?
C17 C18 C13 116.4(4) . . ?
C17 C18 C19 121.3(4) . . ?
C13 C18 C19 122.3(4) . . ?
C18 C19 C20 113.4(4) . . ?
C18 C19 C21 110.0(4) . . ?
C20 C19 C21 110.4(4) . . ?
C18 C19 H19 107.6 . . ?
C20 C19 H19 107.6 . . ?
C21 C19 H19 107.6 . . ?
C19 C20 H20A 109.5 . . ?
C19 C20 H20B 109.5 . . ?
H20A C20 H20B 109.5 . . ?
C19 C20 H20C 109.5 . . ?
H20A C20 H20C 109.5 . . ?
H20B C20 H20C 109.5 . . ?
C19 C21 H21A 109.5 . . ?
C19 C21 H21B 109.5 . . ?
H21A C21 H21B 109.5 . . ?
C19 C21 H21C 109.5 . . ?
H21A C21 H21C 109.5 . . ?
H21B C21 H21C 109.5 . . ?
C23 C22 C24 111.6(4) . . ?
C23 C22 C14 109.9(4) . . ?
C24 C22 C14 112.8(4) . . ?
C23 C22 H22 107.4 . . ?
C24 C22 H22 107.4 . . ?
C14 C22 H22 107.4 . . ?
C22 C23 H23A 109.5 . . ?
C22 C23 H23B 109.5 . . ?
H23A C23 H23B 109.5 . . ?
C22 C23 H23C 109.5 . . ?
H23A C23 H23C 109.5 . . ?
H23B C23 H23C 109.5 . . ?
C22 C24 H24A 109.5 . . ?
C22 C24 H24B 109.5 . . ?
H24A C24 H24B 109.5 . . ?
C22 C24 H24C 109.5 . . ?
H24A C24 H24C 109.5 . . ?
H24B C24 H24C 109.5 . . ?
C8 C25 C27 110.9(5) . . ?
C8 C25 C26 111.6(4) . . ?
C27 C25 C26 111.8(4) . . ?
C8 C25 H25 107.4 . . ?
C27 C25 H25 107.4 . . ?
C26 C25 H25 107.4 . . ?
C25 C26 H26A 109.5 . . ?
C25 C26 H26B 109.5 . . ?
H26A C26 H26B 109.5 . . ?
C25 C26 H26C 109.5 . . ?
H26A C26 H26C 109.5 . . ?
H26B C26 H26C 109.5 . . ?
C25 C27 H27A 109.5 . . ?
C25 C27 H27B 109.5 . . ?
H27A C27 H27B 109.5 . . ?
C25 C27 H27C 109.5 . . ?
H27A C27 H27C 109.5 . . ?
H27B C27 H27C 109.5 . . ?
C30 C28 C12 110.3(4) . . ?
C30 C28 C29 110.4(4) . . ?
C12 C28 C29 112.5(4) . . ?
C30 C28 H28 107.8 . . ?
C12 C28 H28 107.8 . . ?
C29 C28 H28 107.8 . . ?
C28 C29 H29A 109.5 . . ?
C28 C29 H29B 109.5 . . ?
H29A C29 H29B 109.5 . . ?
C28 C29 H29C 109.5 . . ?
H29A C29 H29C 109.5 . . ?
H29B C29 H29C 109.5 . . ?
C28 C30 H30A 109.5 . . ?
C28 C30 H30B 109.5 . . ?
H30A C30 H30B 109.5 . . ?
C28 C30 H30C 109.5 . . ?
H30A C30 H30C 109.5 . . ?
H30B C30 H30C 109.5 . . ?

loop_
_geom_bond_atom_site_label_1
_geom_bond_atom_site_label_2
_geom_bond_distance
_geom_bond_site_symmetry_2
_geom_bond_publ_flag
Au1 C1 1.983(5) . ?
Au1 Cl1 2.2672(12) . ?
C3 C4A 1.191(10) . ?
C3 C4 1.225(10) . ?
C3 C2 1.472(6) . ?
C3 S1 1.773(4) . ?
C3 S1A 1.802(5) . ?
S1 C5 1.723(6) . ?
C4 C6 1.461(10) . ?
C4 H4 0.9500 . ?
C6 C5 1.3900 . ?
C6 C34 1.3900 . ?
C5 C31 1.3900 . ?
C31 C32 1.3900 . ?
C31 H31 0.9500 . ?
C32 C33 1.3900 . ?
C32 H32 0.9500 . ?
C33 C34 1.3900 . ?
C33 H33 0.9500 . ?
C34 H34 0.9500 . ?
S1A C5A 1.723(7) . ?
C4A C6A 1.459(11) . ?
C4A H4A 0.9500 . ?
C6A C5A 1.3900 . ?
C6A C34A 1.3900 . ?
C5A C31A 1.3900 . ?
C31A C32A 1.3900 . ?
C31A H31A 0.9500 . ?
C32A C33A 1.3900 . ?
C32A H32A 0.9500 . ?
C33A C34A 1.3900 . ?
C33A H33A 0.9500 . ?
C34A H34A 0.9500 . ?
N1 N2 1.332(5) . ?
N1 C1 1.358(5) . ?
N1 C13 1.451(5) . ?
N2 N3 1.340(5) . ?
N3 C2 1.371(6) . ?
N3 C7 1.442(5) . ?
C1 C2 1.396(6) . ?
C7 C12 1.374(7) . ?
C7 C8 1.405(6) . ?
C8 C9 1.397(7) . ?
C8 C25 1.502(7) . ?
C9 C10 1.369(7) . ?
C9 H9 0.9500 . ?
C10 C11 1.382(7) . ?
C10 H10 0.9500 . ?
C11 C12 1.392(6) . ?
C11 H11 0.9500 . ?
C12 C28 1.528(6) . ?
C13 C14 1.386(6) . ?
C13 C18 1.390(6) . ?
C14 C15 1.392(6) . ?
C14 C22 1.528(6) . ?
C15 C16 1.382(7) . ?
C15 H15 0.9500 . ?
C16 C17 1.377(7) . ?
C16 H16 0.9500 . ?
C17 C18 1.389(6) . ?
C17 H17 0.9500 . ?
C18 C19 1.513(6) . ?
C19 C20 1.519(7) . ?
C19 C21 1.540(6) . ?
C19 H19 1.0000 . ?
C20 H20A 0.9800 . ?
C20 H20B 0.9800 . ?
C20 H20C 0.9800 . ?
C21 H21A 0.9800 . ?
C21 H21B 0.9800 . ?
C21 H21C 0.9800 . ?
C22 C23 1.518(7) . ?
C22 C24 1.525(6) . ?
C22 H22 1.0000 . ?
C23 H23A 0.9800 . ?
C23 H23B 0.9800 . ?
C23 H23C 0.9800 . ?
C24 H24A 0.9800 . ?
C24 H24B 0.9800 . ?
C24 H24C 0.9800 . ?
C25 C27 1.513(7) . ?
C25 C26 1.534(7) . ?
C25 H25 1.0000 . ?
C26 H26A 0.9800 . ?
C26 H26B 0.9800 . ?
C26 H26C 0.9800 . ?
C27 H27A 0.9800 . ?
C27 H27B 0.9800 . ?
C27 H27C 0.9800 . ?
C28 C30 1.521(6) . ?
C28 C29 1.536(7) . ?
C28 H28 1.0000 . ?
C29 H29A 0.9800 . ?
C29 H29B 0.9800 . ?
C29 H29C 0.9800 . ?
C30 H30A 0.9800 . ?
C30 H30B 0.9800 . ?
C30 H30C 0.9800 . ?

loop_
_geom_torsion_atom_site_label_1
_geom_torsion_atom_site_label_2
_geom_torsion_atom_site_label_3
_geom_torsion_atom_site_label_4
_geom_torsion
_geom_torsion_site_symmetry_1
_geom_torsion_site_symmetry_2
_geom_torsion_site_symmetry_3
_geom_torsion_site_symmetry_4
_geom_torsion_publ_flag
C4 C3 S1 C5 -3.4(8) . . . . ?
C2 C3 S1 C5 178.3(6) . . . . ?
C2 C3 C4 C6 -179.6(8) . . . . ?
S1 C3 C4 C6 2.2(13) . . . . ?
C3 C4 C6 C5 0.6(13) . . . . ?
C3 C4 C6 C34 -179.1(9) . . . . ?
C34 C6 C5 C31 0.0 . . . . ?
C4 C6 C5 C31 -179.7(11) . . . . ?
C34 C6 C5 S1 176.5(10) . . . . ?
C4 C6 C5 S1 -3.2(9) . . . . ?
C3 S1 C5 C31 179.9(8) . . . . ?
C3 S1 C5 C6 3.7(6) . . . . ?
C6 C5 C31 C32 0.0 . . . . ?
S1 C5 C31 C32 -175.9(12) . . . . ?
C5 C31 C32 C33 0.0 . . . . ?
C31 C32 C33 C34 0.0 . . . . ?
C32 C33 C34 C6 0.0 . . . . ?
C5 C6 C34 C33 0.0 . . . . ?
C4 C6 C34 C33 179.6(14) . . . . ?
C4A C3 S1A C5A -4.7(11) . . . . ?
C2 C3 S1A C5A 178.9(8) . . . . ?
C2 C3 C4A C6A 177.3(11) . . . . ?
S1A C3 C4A C6A 1.8(17) . . . . ?
C3 C4A C6A C5A 3.0(18) . . . . ?
C3 C4A C6A C34A 177.0(12) . . . . ?
C34A C6A C5A C31A 0.0 . . . . ?
C4A C6A C5A C31A 174.9(16) . . . . ?
C34A C6A C5A S1A 178.7(14) . . . . ?
C4A C6A C5A S1A -6.4(12) . . . . ?
C3 S1A C5A C6A 6.3(8) . . . . ?
C3 S1A C5A C31A -175.1(12) . . . . ?
C6A C5A C31A C32A 0.0 . . . . ?
S1A C5A C31A C32A -178.5(16) . . . . ?
C5A C31A C32A C33A 0.0 . . . . ?
C31A C32A C33A C34A 0.0 . . . . ?
C32A C33A C34A C6A 0.0 . . . . ?
C5A C6A C34A C33A 0.0 . . . . ?
C4A C6A C34A C33A -173(2) . . . . ?
C1 N1 N2 N3 -0.1(5) . . . . ?
C13 N1 N2 N3 179.0(3) . . . . ?
N1 N2 N3 C2 0.0(5) . . . . ?
N1 N2 N3 C7 176.3(4) . . . . ?
N2 N1 C1 C2 0.0(5) . . . . ?
C13 N1 C1 C2 -178.9(4) . . . . ?
N2 N1 C1 Au1 -179.4(3) . . . . ?
C13 N1 C1 Au1 1.6(6) . . . . ?
N2 N3 C2 C1 0.0(5) . . . . ?
C7 N3 C2 C1 -175.7(4) . . . . ?
N2 N3 C2 C3 178.2(4) . . . . ?
C7 N3 C2 C3 2.6(7) . . . . ?
N1 C1 C2 N3 0.0(5) . . . . ?
Au1 C1 C2 N3 179.4(3) . . . . ?
N1 C1 C2 C3 -178.1(4) . . . . ?
Au1 C1 C2 C3 1.2(7) . . . . ?
C4A C3 C2 N3 28.4(12) . . . . ?
C4 C3 C2 N3 -153.3(8) . . . . ?
S1 C3 C2 N3 24.7(6) . . . . ?
S1A C3 C2 N3 -156.2(4) . . . . ?
C4A C3 C2 C1 -153.8(11) . . . . ?
C4 C3 C2 C1 24.5(10) . . . . ?
S1 C3 C2 C1 -157.5(4) . . . . ?
S1A C3 C2 C1 21.6(6) . . . . ?
N2 N3 C7 C12 89.8(5) . . . . ?
C2 N3 C7 C12 -94.7(6) . . . . ?
N2 N3 C7 C8 -89.5(5) . . . . ?
C2 N3 C7 C8 86.0(6) . . . . ?
C12 C7 C8 C9 0.0(7) . . . . ?
N3 C7 C8 C9 179.2(4) . . . . ?
C12 C7 C8 C25 -178.6(5) . . . . ?
N3 C7 C8 C25 0.6(7) . . . . ?
C7 C8 C9 C10 0.6(7) . . . . ?
C25 C8 C9 C10 179.3(5) . . . . ?
C8 C9 C10 C11 -0.1(8) . . . . ?
C9 C10 C11 C12 -1.1(7) . . . . ?
C8 C7 C12 C11 -1.1(7) . . . . ?
N3 C7 C12 C11 179.7(4) . . . . ?
C8 C7 C12 C28 177.1(4) . . . . ?
N3 C7 C12 C28 -2.1(7) . . . . ?
C10 C11 C12 C7 1.7(7) . . . . ?
C10 C11 C12 C28 -176.6(4) . . . . ?
N2 N1 C13 C14 93.4(5) . . . . ?
C1 N1 C13 C14 -87.6(5) . . . . ?
N2 N1 C13 C18 -85.0(5) . . . . ?
C1 N1 C13 C18 94.0(6) . . . . ?
C18 C13 C14 C15 1.2(7) . . . . ?
N1 C13 C14 C15 -177.0(4) . . . . ?
C18 C13 C14 C22 -176.2(4) . . . . ?
N1 C13 C14 C22 5.6(6) . . . . ?
C13 C14 C15 C16 -0.7(7) . . . . ?
C22 C14 C15 C16 176.8(4) . . . . ?
C14 C15 C16 C17 -0.4(7) . . . . ?
C15 C16 C17 C18 1.0(7) . . . . ?
C16 C17 C18 C13 -0.5(7) . . . . ?
C16 C17 C18 C19 -178.6(4) . . . . ?
C14 C13 C18 C17 -0.7(7) . . . . ?
N1 C13 C18 C17 177.6(4) . . . . ?
C14 C13 C18 C19 177.4(4) . . . . ?
N1 C13 C18 C19 -4.3(7) . . . . ?
C17 C18 C19 C20 -45.9(6) . . . . ?
C13 C18 C19 C20 136.1(5) . . . . ?
C17 C18 C19 C21 78.2(6) . . . . ?
C13 C18 C19 C21 -99.8(5) . . . . ?
C13 C14 C22 C23 109.3(5) . . . . ?
C15 C14 C22 C23 -68.0(5) . . . . ?
C13 C14 C22 C24 -125.4(5) . . . . ?
C15 C14 C22 C24 57.2(6) . . . . ?
C9 C8 C25 C27 -73.1(6) . . . . ?
C7 C8 C25 C27 105.4(5) . . . . ?
C9 C8 C25 C26 52.3(6) . . . . ?
C7 C8 C25 C26 -129.2(5) . . . . ?
C7 C12 C28 C30 -92.8(5) . . . . ?
C11 C12 C28 C30 85.3(5) . . . . ?
C7 C12 C28 C29 143.5(5) . . . . ?
C11 C12 C28 C29 -38.4(6) . . . . ?
